data_4309254
loop_
_publ_author_name
'May C. Copsey'
'Sabrina B. Gallon'
'Sara K. Grocott'
'John C. Jeffery'
'Christopher A. Russell'
'John M. Slattery'

_publ_section_title
;
Synthetic and Structural Studies of Cyclodistib(V)azanes
;
_journal_name_full 'Inorganic Chemistry'
_journal_page_first 5495
_journal_page_last 5500
_journal_paper_doi 10.1021/ic050127v
_journal_volume 44
_journal_year 2005
_chemical_formula_sum 'C38 H49 N2 O3 Sb'
_chemical_formula_weight 703.54
_chemical_name_systematic
; 
 ? 
;
_space_group_IT_number 2
_symmetry_cell_setting triclinic
_symmetry_space_group_name_Hall '-P 1'
_symmetry_space_group_name_H-M 'P -1'
_atom_sites_solution_hydrogens geom
_atom_sites_solution_primary direct
_atom_sites_solution_secondary difmap
_audit_creation_method SHELXL-97
_cell_angle_alpha 77.251(2)
_cell_angle_beta 75.600(2)
_cell_angle_gamma 84.373(2)
_cell_formula_units_Z 2
_cell_length_a 10.6394(13)
_cell_length_b 11.3319(14)
_cell_length_c 15.5579(19)
_cell_measurement_temperature 293(2)
_cell_volume 1770.2(4)
_computing_structure_refinement 'SHELXL-97 (Sheldrick, 1997)'
_computing_structure_solution 'SHELXS-97 (Sheldrick, 1990)'
_diffrn_ambient_temperature 293(2)
_diffrn_measured_fraction_theta_full 0.987
_diffrn_measured_fraction_theta_max 0.987
_diffrn_radiation_monochromator graphite
_diffrn_radiation_source 'fine-focus sealed tube'
_diffrn_radiation_type MoK\a
_diffrn_radiation_wavelength 0.71073
_diffrn_reflns_av_R_equivalents 0.0496
_diffrn_reflns_av_sigmaI/netI 0.0830
_diffrn_reflns_limit_h_max 13
_diffrn_reflns_limit_h_min -13
_diffrn_reflns_limit_k_max 14
_diffrn_reflns_limit_k_min -14
_diffrn_reflns_limit_l_max 20
_diffrn_reflns_limit_l_min -20
_diffrn_reflns_number 18789
_diffrn_reflns_theta_full 27.51
_diffrn_reflns_theta_max 27.51
_diffrn_reflns_theta_min 1.38
_exptl_absorpt_coefficient_mu 0.816
_exptl_absorpt_correction_T_max 0.85
_exptl_absorpt_correction_T_min 0.92
_exptl_crystal_density_diffrn 1.320
_exptl_crystal_density_method 'not measured'
_exptl_crystal_F_000 732
_exptl_crystal_size_max 0.2
_exptl_crystal_size_mid 0.1
_exptl_crystal_size_min 0.1
_refine_diff_density_max 0.859
_refine_diff_density_min -0.722
_refine_diff_density_rms 0.154
_refine_ls_extinction_method none
_refine_ls_goodness_of_fit_ref 1.011
_refine_ls_hydrogen_treatment mixed
_refine_ls_matrix_type full
_refine_ls_number_parameters 447
_refine_ls_number_reflns 8035
_refine_ls_number_restraints 0
_refine_ls_restrained_S_all 1.011
_refine_ls_R_factor_all 0.0706
_refine_ls_R_factor_gt 0.0396
_refine_ls_shift/su_max 0.003
_refine_ls_shift/su_mean 0.000
_refine_ls_structure_factor_coef Fsqd
_refine_ls_weighting_details 'calc w=1/[\s^2^(Fo^2^)+(0.0460P)^2^+0.0000P] where P=(Fo^2^+2Fc^2^)/3'
_refine_ls_weighting_scheme calc
_refine_ls_wR_factor_gt 0.0805
_refine_ls_wR_factor_ref 0.0983
_reflns_number_gt 6017
_reflns_number_total 8035
_reflns_threshold_expression >2sigma(I)
_cod_data_source_file ic050127vsi20050127_032156_3.cif
_cod_data_source_block antim
_cod_database_code 4309254

loop_
_symmetry_equiv_pos_as_xyz
'x, y, z'
'-x, -y, -z'

loop_
_atom_site_label
_atom_site_type_symbol
_atom_site_fract_x
_atom_site_fract_y
_atom_site_fract_z
_atom_site_U_iso_or_equiv
_atom_site_adp_type
_atom_site_occupancy
_atom_site_symmetry_multiplicity
_atom_site_calc_flag
_atom_site_refinement_flags
_atom_site_disorder_assembly
_atom_site_disorder_group
C51 C 0.5692(11) 0.3143(10) 0.3498(9) 0.156(5) Uani 1 1 d . . .
H51A H 0.5208 0.3362 0.3029 0.187 Uiso 1 1 calc R A 2
H51B H 0.5384 0.2371 0.3864 0.187 Uiso 1 1 calc R A 2
Sb1 Sb 0.84353(2) 0.00911(2) 1.006218(16) 0.01894(8) Uani 1 1 d . . .
N1 N 0.7282(3) 0.0167(3) 0.9138(2) 0.0236(7) Uani 1 1 d . B .
N2 N 1.0142(3) -0.0034(3) 0.91785(18) 0.0212(6) Uani 1 1 d . . .
O1 O 0.6427(3) -0.0593(3) 0.79030(18) 0.0434(8) Uani 1 1 d . . .
O2 O 0.9039(3) -0.2003(2) 0.89373(17) 0.0313(6) Uani 1 1 d . . .
C13 C 0.7360(4) 0.0937(3) 0.8302(2) 0.0252(8) Uani 1 1 d . . .
C14 C 0.7830(4) 0.2090(3) 0.8090(2) 0.0278(9) Uani 1 1 d . B .
H14 H 0.8162 0.2340 0.8517 0.033 Uiso 1 1 calc R . .
C15 C 0.7831(4) 0.2902(4) 0.7261(2) 0.0312(9) Uani 1 1 d . . .
C16 C 0.7372(5) 0.2477(4) 0.6635(3) 0.0465(12) Uani 1 1 d . B .
H16 H 0.7370 0.2982 0.6075 0.056 Uiso 1 1 calc R . .
C17 C 0.6916(5) 0.1327(4) 0.6812(3) 0.0485(12) Uani 1 1 d . . .
H17 H 0.6622 0.1069 0.6372 0.058 Uiso 1 1 calc R B .
C18 C 0.6894(4) 0.0558(4) 0.7638(3) 0.0341(9) Uani 1 1 d . B .
C20 C 0.8239(4) 0.4197(4) 0.7109(3) 0.0380(10) Uani 1 1 d . B .
C21 C 0.9378(5) 0.4265(4) 0.7520(3) 0.0530(13) Uani 1 1 d . . .
H21A H 0.9110 0.4035 0.8168 0.080 Uiso 1 1 calc R B .
H21B H 0.9667 0.5078 0.7353 0.080 Uiso 1 1 calc R . .
H21C H 1.0076 0.3725 0.7298 0.080 Uiso 1 1 calc R . .
C22 C 0.7105(5) 0.4952(5) 0.7576(4) 0.0709(17) Uani 1 1 d . . .
H22A H 0.6873 0.4605 0.8212 0.106 Uiso 1 1 calc R B .
H22B H 0.6373 0.4956 0.7318 0.106 Uiso 1 1 calc R . .
H22C H 0.7361 0.5767 0.7490 0.106 Uiso 1 1 calc R . .
C23 C 0.8643(7) 0.4775(5) 0.6097(3) 0.083(2) Uani 1 1 d . . .
H23A H 0.8958 0.5564 0.6027 0.125 Uiso 1 1 calc R B .
H23B H 0.7907 0.4847 0.5833 0.125 Uiso 1 1 calc R . .
H23C H 0.9317 0.4276 0.5798 0.125 Uiso 1 1 calc R . .
C19 C 0.604(4) -0.105(3) 0.724(2) 0.065(7) Uani 0.50 1 d P B 1
H19A H 0.5451 -0.0475 0.6975 0.097 Uiso 0.50 1 calc PR B 1
H19B H 0.5614 -0.1798 0.7520 0.097 Uiso 0.50 1 calc PR B 1
H19C H 0.6790 -0.1198 0.6780 0.097 Uiso 0.50 1 calc PR B 1
C19A C 0.565(4) -0.091(3) 0.733(2) 0.096(13) Uani 0.50 1 d P B 2
H19D H 0.4948 -0.0322 0.7286 0.145 Uiso 0.50 1 calc PR B 2
H19E H 0.5311 -0.1697 0.7602 0.145 Uiso 0.50 1 calc PR B 2
H19F H 0.6192 -0.0925 0.6741 0.145 Uiso 0.50 1 calc PR B 2
C7 C 0.7520(4) 0.1763(3) 1.0366(2) 0.0241(8) Uani 1 1 d . . .
C8 C 0.8238(4) 0.2669(3) 1.0466(2) 0.0315(9) Uani 1 1 d . . .
H8 H 0.9116 0.2523 1.0458 0.038 Uiso 1 1 calc R . .
C9 C 0.7642(5) 0.3791(4) 1.0576(3) 0.0406(11) Uani 1 1 d . . .
H9 H 0.8123 0.4397 1.0637 0.049 Uiso 1 1 calc R . .
C10 C 0.6338(5) 0.4006(4) 1.0596(3) 0.0469(12) Uani 1 1 d . . .
H10 H 0.5941 0.4757 1.0671 0.056 Uiso 1 1 calc R . .
C11 C 0.5618(4) 0.3110(4) 1.0505(3) 0.0440(11) Uani 1 1 d . . .
H11 H 0.4736 0.3256 1.0527 0.053 Uiso 1 1 calc R . .
C12 C 0.6210(4) 0.1991(4) 1.0380(3) 0.0346(9) Uani 1 1 d . . .
H12 H 0.5728 0.1394 1.0306 0.042 Uiso 1 1 calc R . .
C1 C 0.7525(3) -0.1497(3) 1.0871(2) 0.0217(8) Uani 1 1 d . . .
C2 C 0.8294(4) -0.2484(3) 1.1179(2) 0.0269(8) Uani 1 1 d . . .
H2 H 0.9190 -0.2426 1.1053 0.032 Uiso 1 1 calc R . .
C3 C 0.7734(4) -0.3554(3) 1.1672(3) 0.0325(9) Uani 1 1 d . . .
H3 H 0.8252 -0.4215 1.1874 0.039 Uiso 1 1 calc R . .
C4 C 0.6402(4) -0.3637(4) 1.1864(3) 0.0371(10) Uani 1 1 d . . .
H4 H 0.6024 -0.4356 1.2192 0.044 Uiso 1 1 calc R . .
C5 C 0.5633(4) -0.2656(4) 1.1570(3) 0.0418(11) Uani 1 1 d . . .
H5 H 0.4736 -0.2712 1.1709 0.050 Uiso 1 1 calc R . .
C6 C 0.6189(4) -0.1584(4) 1.1068(3) 0.0325(9) Uani 1 1 d . . .
H6 H 0.5668 -0.0927 1.0864 0.039 Uiso 1 1 calc R . .
C24 C 1.0291(3) -0.0285(3) 0.8303(2) 0.0222(8) Uani 1 1 d . . .
C25 C 0.9725(4) -0.1279(3) 0.8170(2) 0.0277(8) Uani 1 1 d . . .
C26 C 0.9874(4) -0.1458(4) 0.7294(3) 0.0377(10) Uani 1 1 d . . .
H26 H 0.9482 -0.2102 0.7201 0.045 Uiso 1 1 calc R . .
C27 C 1.0593(4) -0.0693(4) 0.6564(3) 0.0407(11) Uani 1 1 d . . .
H27 H 1.0672 -0.0827 0.5984 0.049 Uiso 1 1 calc R . .
C28 C 1.1204(4) 0.0277(4) 0.6671(2) 0.0333(9) Uani 1 1 d . C .
C29 C 1.1020(4) 0.0470(3) 0.7553(2) 0.0254(8) Uani 1 1 d . . .
H29 H 1.1399 0.1126 0.7641 0.030 Uiso 1 1 calc R . .
C30 C 1.2030(5) 0.1109(4) 0.5854(3) 0.0444(12) Uani 1 1 d . . .
C31 C 1.3238(5) 0.0387(5) 0.5441(3) 0.0701(17) Uani 1 1 d . C .
H31A H 1.3747 0.0899 0.4920 0.105 Uiso 1 1 calc R . .
H31B H 1.2977 -0.0291 0.5261 0.105 Uiso 1 1 calc R . .
H31C H 1.3747 0.0102 0.5882 0.105 Uiso 1 1 calc R . .
C32 C 1.1254(7) 0.1565(6) 0.5131(4) 0.095(2) Uani 1 1 d . C .
H32A H 1.0429 0.1910 0.5400 0.142 Uiso 1 1 calc R . .
H32B H 1.1119 0.0901 0.4878 0.142 Uiso 1 1 calc R . .
H32C H 1.1726 0.2169 0.4660 0.142 Uiso 1 1 calc R . .
C33 C 1.264(3) 0.215(3) 0.611(2) 0.057(5) Uani 0.50 1 d P C 1
H33A H 1.3062 0.2678 0.5565 0.086 Uiso 0.50 1 calc PR C 1
H33B H 1.3258 0.1803 0.6459 0.086 Uiso 0.50 1 calc PR C 1
H33C H 1.1963 0.2593 0.6457 0.086 Uiso 0.50 1 calc PR C 1
C33A C 1.221(4) 0.225(4) 0.606(2) 0.118(16) Uani 0.50 1 d P C 2
H33D H 1.2573 0.2802 0.5509 0.178 Uiso 0.50 1 calc PR C 2
H33E H 1.2783 0.2130 0.6461 0.178 Uiso 0.50 1 calc PR C 2
H33F H 1.1382 0.2579 0.6345 0.178 Uiso 0.50 1 calc PR C 2
C34 C 0.8451(5) -0.3023(4) 0.8849(3) 0.0516(13) Uani 1 1 d . . .
H34A H 0.7841 -0.2762 0.8474 0.077 Uiso 1 1 calc R . .
H34B H 0.8007 -0.3439 0.9437 0.077 Uiso 1 1 calc R . .
H34C H 0.9108 -0.3559 0.8574 0.077 Uiso 1 1 calc R . .
O3 O 0.7682(10) 0.3717(9) 0.3019(6) 0.088(3) Uani 0.50 1 d P D 1
O3A O 0.6873(8) 0.2954(7) 0.3102(5) 0.062(2) Uani 0.50 1 d P D 2
C50 C 0.7449(8) 0.3671(11) 0.3895(6) 0.138(4) Uani 1 1 d . . .
H50A H 0.7424 0.2829 0.4209 0.165 Uiso 1 1 calc R D 1
H50B H 0.8156 0.4027 0.4024 0.165 Uiso 1 1 calc R D 1
C53 C 0.637(4) 0.423(2) 0.4205(16) 0.130(12) Uani 0.50 1 d P D 1
H53A H 0.6461 0.5092 0.3974 0.156 Uiso 0.50 1 calc PR D 1
H53B H 0.6217 0.4088 0.4860 0.156 Uiso 0.50 1 calc PR D 1
C53A C 0.623(3) 0.365(4) 0.449(2) 0.24(3) Uani 0.50 1 d P D 2
H53C H 0.6093 0.2857 0.4885 0.291 Uiso 0.50 1 calc PR D 2
H53D H 0.6161 0.4243 0.4872 0.291 Uiso 0.50 1 calc PR D 2
C52 C 0.5354(11) 0.3915(15) 0.4001(8) 0.194(6) Uani 1 1 d . D .
H52A H 0.4735 0.3571 0.4551 0.232 Uiso 1 1 calc R E 1
H52B H 0.4938 0.4623 0.3688 0.232 Uiso 1 1 calc R E 1
H1 H 0.708(4) -0.044(3) 0.911(2) 0.016(10) Uiso 1 1 d . . .

loop_
_atom_site_aniso_label
_atom_site_aniso_U_11
_atom_site_aniso_U_22
_atom_site_aniso_U_33
_atom_site_aniso_U_23
_atom_site_aniso_U_13
_atom_site_aniso_U_12
C51 0.118(9) 0.151(9) 0.249(14) -0.138(10) -0.055(9) -0.001(7)
Sb1 0.01838(13) 0.01850(13) 0.01978(12) -0.00204(8) -0.00565(8) -0.00136(9)
N1 0.0266(18) 0.0206(18) 0.0263(17) -0.0029(14) -0.0115(13) -0.0040(15)
N2 0.0195(16) 0.0255(17) 0.0196(15) -0.0051(12) -0.0061(12) 0.0004(13)
O1 0.065(2) 0.0398(18) 0.0348(16) -0.0052(13) -0.0247(15) -0.0170(16)
O2 0.0325(16) 0.0254(15) 0.0385(15) -0.0081(12) -0.0091(12) -0.0071(12)
C13 0.023(2) 0.026(2) 0.0258(19) -0.0033(15) -0.0081(15) 0.0007(16)
C14 0.026(2) 0.030(2) 0.028(2) -0.0029(16) -0.0103(16) -0.0022(17)
C15 0.028(2) 0.032(2) 0.029(2) 0.0023(17) -0.0071(17) -0.0013(18)
C16 0.065(3) 0.041(3) 0.030(2) 0.0087(19) -0.016(2) -0.010(2)
C17 0.075(4) 0.047(3) 0.031(2) -0.002(2) -0.027(2) -0.013(3)
C18 0.041(3) 0.032(2) 0.032(2) -0.0060(17) -0.0125(18) -0.0067(19)
C20 0.038(3) 0.033(2) 0.040(2) 0.0049(18) -0.0116(19) -0.004(2)
C21 0.047(3) 0.043(3) 0.067(3) 0.001(2) -0.019(3) -0.010(2)
C22 0.047(3) 0.038(3) 0.123(5) -0.016(3) -0.012(3) -0.005(3)
C23 0.130(6) 0.066(4) 0.049(3) 0.022(3) -0.024(3) -0.048(4)
C19 0.087(13) 0.051(11) 0.073(17) -0.010(11) -0.049(11) -0.011(11)
C19A 0.18(3) 0.10(2) 0.031(8) 0.008(12) -0.042(16) -0.11(2)
C7 0.025(2) 0.022(2) 0.0227(18) -0.0017(15) -0.0056(15) 0.0037(16)
C8 0.033(2) 0.028(2) 0.035(2) -0.0060(17) -0.0134(18) 0.0038(18)
C9 0.054(3) 0.026(2) 0.047(3) -0.0140(19) -0.020(2) 0.007(2)
C10 0.061(3) 0.031(3) 0.049(3) -0.011(2) -0.019(2) 0.019(2)
C11 0.030(2) 0.042(3) 0.055(3) -0.008(2) -0.008(2) 0.014(2)
C12 0.029(2) 0.032(2) 0.040(2) -0.0056(18) -0.0064(18) 0.0033(18)
C1 0.024(2) 0.0200(19) 0.0204(17) 0.0000(14) -0.0069(14) -0.0037(15)
C2 0.022(2) 0.027(2) 0.031(2) -0.0013(16) -0.0075(16) -0.0051(16)
C3 0.034(2) 0.023(2) 0.040(2) 0.0040(17) -0.0166(18) -0.0010(18)
C4 0.033(2) 0.025(2) 0.049(3) 0.0067(18) -0.0121(19) -0.0079(18)
C5 0.022(2) 0.034(3) 0.063(3) 0.007(2) -0.009(2) -0.0060(19)
C6 0.026(2) 0.026(2) 0.041(2) 0.0033(17) -0.0093(17) 0.0002(17)
C24 0.0214(19) 0.027(2) 0.0207(18) -0.0088(15) -0.0090(14) 0.0058(16)
C25 0.027(2) 0.027(2) 0.032(2) -0.0083(16) -0.0112(17) 0.0020(17)
C26 0.041(3) 0.040(3) 0.040(2) -0.022(2) -0.013(2) -0.003(2)
C27 0.049(3) 0.054(3) 0.024(2) -0.019(2) -0.0110(19) 0.006(2)
C28 0.034(2) 0.040(2) 0.024(2) -0.0071(17) -0.0045(17) 0.0046(19)
C29 0.025(2) 0.028(2) 0.0241(19) -0.0094(15) -0.0060(15) 0.0040(16)
C30 0.056(3) 0.045(3) 0.024(2) -0.0039(19) -0.001(2) 0.007(2)
C31 0.059(4) 0.081(4) 0.051(3) -0.001(3) 0.009(3) 0.008(3)
C32 0.095(5) 0.111(6) 0.056(4) 0.028(3) -0.020(3) 0.009(4)
C33 0.074(12) 0.057(10) 0.036(9) -0.016(7) 0.013(7) -0.032(8)
C33A 0.17(4) 0.094(18) 0.048(15) 0.004(12) 0.054(19) -0.06(2)
C34 0.066(3) 0.033(3) 0.062(3) -0.009(2) -0.019(3) -0.021(2)
O3 0.087(7) 0.076(7) 0.084(7) -0.006(5) -0.009(5) 0.020(5)
O3A 0.048(5) 0.056(5) 0.069(5) 0.007(4) -0.005(4) -0.002(4)
C50 0.071(6) 0.228(13) 0.113(8) -0.030(7) -0.028(5) 0.007(7)
C53 0.19(3) 0.153(18) 0.092(16) -0.085(15) -0.111(19) 0.120(19)
C53A 0.094(19) 0.49(7) 0.12(2) -0.02(3) -0.057(17) 0.11(3)
C52 0.100(9) 0.31(2) 0.118(9) 0.025(10) 0.005(7) -0.015(11)

loop_
_atom_type_symbol
_atom_type_description
_atom_type_scat_dispersion_real
_atom_type_scat_dispersion_imag
_atom_type_scat_source
Sb Sb -0.5866 1.5461 'International Tables Vol C Tables 4.2.6.8 and 6.1.1.4'
N N 0.0061 0.0033 'International Tables Vol C Tables 4.2.6.8 and 6.1.1.4'
O O 0.0106 0.0060 'International Tables Vol C Tables 4.2.6.8 and 6.1.1.4'
C C 0.0033 0.0016 'International Tables Vol C Tables 4.2.6.8 and 6.1.1.4'
H H 0.0000 0.0000 'International Tables Vol C Tables 4.2.6.8 and 6.1.1.4'

loop_
_geom_angle_atom_site_label_1
_geom_angle_atom_site_label_2
_geom_angle_atom_site_label_3
_geom_angle
_geom_angle_site_symmetry_1
_geom_angle_site_symmetry_3
_geom_angle_publ_flag
C52 C51 O3A 122.2(11) . . ?
C52 C51 C53A 40.7(11) . . ?
O3A C51 C53A 91.3(12) . . ?
N2 Sb1 N1 96.05(12) . . ?
N2 Sb1 C1 120.24(13) . . ?
N1 Sb1 C1 90.14(13) . . ?
N2 Sb1 N2 75.02(12) . 2_757 ?
N1 Sb1 N2 171.00(11) . 2_757 ?
C1 Sb1 N2 95.37(12) . 2_757 ?
N2 Sb1 C7 123.81(13) . . ?
N1 Sb1 C7 89.29(13) . . ?
C1 Sb1 C7 115.62(14) . . ?
N2 Sb1 C7 94.72(12) 2_757 . ?
N2 Sb1 Sb1 38.88(8) . 2_757 ?
N1 Sb1 Sb1 134.92(9) . 2_757 ?
C1 Sb1 Sb1 111.61(10) . 2_757 ?
N2 Sb1 Sb1 36.15(8) 2_757 2_757 ?
C7 Sb1 Sb1 113.15(10) . 2_757 ?
C13 N1 Sb1 128.5(3) . . ?
C24 N2 Sb1 124.5(2) . . ?
C24 N2 Sb1 129.3(2) . 2_757 ?
Sb1 N2 Sb1 104.98(12) . 2_757 ?
C18 O1 C19 116.6(16) . . ?
C18 O1 C19A 115.9(13) . . ?
C19 O1 C19A 17(3) . . ?
C25 O2 C34 118.7(3) . . ?
N1 C13 C14 123.4(3) . . ?
N1 C13 C18 118.9(3) . . ?
C14 C13 C18 117.6(3) . . ?
C13 C14 C15 123.4(3) . . ?
C16 C15 C14 116.4(4) . . ?
C16 C15 C20 122.9(3) . . ?
C14 C15 C20 120.6(3) . . ?
C17 C16 C15 122.1(4) . . ?
C18 C17 C16 120.5(4) . . ?
O1 C18 C17 125.7(4) . . ?
O1 C18 C13 114.3(3) . . ?
C17 C18 C13 120.0(4) . . ?
C21 C20 C15 112.0(3) . . ?
C21 C20 C22 106.9(4) . . ?
C15 C20 C22 109.1(4) . . ?
C21 C20 C23 107.3(4) . . ?
C15 C20 C23 111.9(4) . . ?
C22 C20 C23 109.5(4) . . ?
C12 C7 C8 119.5(4) . . ?
C12 C7 Sb1 119.1(3) . . ?
C8 C7 Sb1 121.2(3) . . ?
C9 C8 C7 120.0(4) . . ?
C10 C9 C8 120.1(4) . . ?
C9 C10 C11 120.3(4) . . ?
C10 C11 C12 120.1(4) . . ?
C7 C12 C11 120.1(4) . . ?
C6 C1 C2 119.6(3) . . ?
C6 C1 Sb1 121.4(3) . . ?
C2 C1 Sb1 118.9(3) . . ?
C3 C2 C1 120.3(3) . . ?
C4 C3 C2 119.8(4) . . ?
C5 C4 C3 120.1(4) . . ?
C4 C5 C6 120.4(4) . . ?
C1 C6 C5 119.7(4) . . ?
C29 C24 C25 118.8(3) . . ?
C29 C24 N2 119.3(3) . . ?
C25 C24 N2 121.9(3) . . ?
O2 C25 C26 124.8(4) . . ?
O2 C25 C24 116.0(3) . . ?
C26 C25 C24 119.2(4) . . ?
C27 C26 C25 120.8(4) . . ?
C26 C27 C28 121.6(4) . . ?
C27 C28 C29 117.2(4) . . ?
C27 C28 C30 121.2(4) . . ?
C29 C28 C30 121.6(4) . . ?
C24 C29 C28 122.3(4) . . ?
C33A C30 C32 99.0(16) . . ?
C33A C30 C31 118.2(15) . . ?
C32 C30 C31 108.1(4) . . ?
C33A C30 C28 111.8(14) . . ?
C32 C30 C28 109.8(4) . . ?
C31 C30 C28 109.2(4) . . ?
C33A C30 C33 18(3) . . ?
C32 C30 C33 113.3(14) . . ?
C31 C30 C33 102.2(13) . . ?
C28 C30 C33 113.8(13) . . ?
C51 O3A C50 91.1(7) . . ?
C53 C50 O3 113.0(12) . . ?
C53 C50 C53A 30(2) . . ?
O3 C50 C53A 126.3(14) . . ?
C53 C50 O3A 97.9(12) . . ?
O3 C50 O3A 41.8(5) . . ?
C53A C50 O3A 93.1(17) . . ?
C50 C53 C52 115.2(16) . . ?
C52 C53A C50 107(2) . . ?
C52 C53A C51 38.8(14) . . ?
C50 C53A C51 82.5(16) . . ?
C51 C52 C53 109.7(15) . . ?
C51 C52 C53A 100(2) . . ?
C53 C52 C53A 32(3) . . ?

loop_
_geom_bond_atom_site_label_1
_geom_bond_atom_site_label_2
_geom_bond_distance
_geom_bond_site_symmetry_2
_geom_bond_publ_flag
C51 C52 1.268(15) . ?
C51 O3A 1.275(11) . ?
C51 C53A 1.99(3) . ?
Sb1 N2 2.000(3) . ?
Sb1 N1 2.094(3) . ?
Sb1 C1 2.120(3) . ?
Sb1 N2 2.128(3) 2_757 ?
Sb1 C7 2.136(4) . ?
Sb1 Sb1 3.2753(6) 2_757 ?
N1 C13 1.384(4) . ?
N2 C24 1.420(4) . ?
N2 Sb1 2.128(3) 2_757 ?
O1 C18 1.380(5) . ?
O1 C19 1.41(3) . ?
O1 C19A 1.47(3) . ?
O2 C25 1.371(4) . ?
O2 C34 1.415(5) . ?
C13 C14 1.386(5) . ?
C13 C18 1.411(5) . ?
C14 C15 1.410(5) . ?
C15 C16 1.382(6) . ?
C15 C20 1.523(6) . ?
C16 C17 1.381(6) . ?
C17 C18 1.381(5) . ?
C20 C21 1.520(6) . ?
C20 C22 1.533(6) . ?
C20 C23 1.534(6) . ?
C7 C12 1.388(5) . ?
C7 C8 1.396(5) . ?
C8 C9 1.390(5) . ?
C9 C10 1.379(6) . ?
C10 C11 1.380(6) . ?
C11 C12 1.391(6) . ?
C1 C6 1.385(5) . ?
C1 C2 1.389(5) . ?
C2 C3 1.385(5) . ?
C3 C4 1.382(5) . ?
C4 C5 1.377(6) . ?
C5 C6 1.389(5) . ?
C24 C29 1.391(5) . ?
C24 C25 1.404(5) . ?
C25 C26 1.390(5) . ?
C26 C27 1.375(6) . ?
C27 C28 1.390(6) . ?
C28 C29 1.399(5) . ?
C28 C30 1.535(6) . ?
C30 C33A 1.44(4) . ?
C30 C32 1.529(7) . ?
C30 C31 1.532(6) . ?
C30 C33 1.56(3) . ?
O3 C50 1.314(11) . ?
O3A C50 1.864(13) . ?
C50 C53 1.29(3) . ?
C50 C53A 1.40(4) . ?
C53 C52 1.30(3) . ?
C53A C52 1.32(3) . ?
